data_4507532
loop_
_publ_author_name
'Sun, Di'
'Yan, Zhi-Hao'
'Blatov, Vladislav A.'
'Wang, Lei'
'Sun, Dao-Feng'

_publ_section_title
;
 Syntheses, Topological Structures, and Photoluminescences of Six New
 Zn(II) Coordination Polymers Based on Mixed Tripodal Imidazole Ligand and
 Varied Polycarboxylates
;
_journal_issue 3
_journal_name_full 'Crystal Growth &amp; Design'
_journal_page_first 1277
_journal_paper_doi 10.1021/cg3017358
_journal_volume 13
_journal_year 2013
_chemical_formula_moiety 'C25 H20 N6 O5.50 Zn'
_chemical_formula_sum 'C25 H20 N6 O5.5 Zn'
_chemical_formula_weight 557.84
_chemical_name_systematic
; 
 ? 
;
_space_group_IT_number 14
_symmetry_cell_setting monoclinic
_symmetry_space_group_name_Hall '-P 2ybc'
_symmetry_space_group_name_H-M 'P 1 21/c 1'
_atom_sites_solution_hydrogens geom
_atom_sites_solution_primary direct
_atom_sites_solution_secondary difmap
_audit_creation_method SHELXL-97
_cell_angle_alpha 90.00
_cell_angle_beta 97.053(2)
_cell_angle_gamma 90.00
_cell_formula_units_Z 4
_cell_length_a 8.5692(12)
_cell_length_b 20.821(3)
_cell_length_c 15.037(2)
_cell_measurement_reflns_used 4542
_cell_measurement_temperature 298(2)
_cell_measurement_theta_max 26.23
_cell_measurement_theta_min 2.39
_cell_volume 2662.6(6)
_computing_cell_refinement 'SAINT (Bruker, 2009)'
_computing_data_collection 'APEX2 (Bruker, 2010)'
_computing_data_reduction 'SAINT (Bruker, 2009)'
_computing_molecular_graphics 'SHELXTL (Sheldrick, 2008)'
_computing_publication_material 'SHELXTL (Sheldrick, 2008)'
_computing_structure_refinement 'SHELXL97 (Sheldrick, 2008)'
_computing_structure_solution 'SHELXS97 (Sheldrick, 2008)'
_diffrn_ambient_temperature 298(2)
_diffrn_measured_fraction_theta_full 0.997
_diffrn_measured_fraction_theta_max 0.997
_diffrn_measurement_device_type 'Bruker APEX-II CCD'
_diffrn_measurement_method '\f and \w scans'
_diffrn_radiation_monochromator graphite
_diffrn_radiation_source 'fine-focus sealed tube'
_diffrn_radiation_type MoK\a
_diffrn_radiation_wavelength 0.71073
_diffrn_reflns_av_R_equivalents 0.0249
_diffrn_reflns_av_sigmaI/netI 0.0301
_diffrn_reflns_limit_h_max 10
_diffrn_reflns_limit_h_min -10
_diffrn_reflns_limit_k_max 19
_diffrn_reflns_limit_k_min -24
_diffrn_reflns_limit_l_max 17
_diffrn_reflns_limit_l_min -13
_diffrn_reflns_number 13112
_diffrn_reflns_theta_full 25.00
_diffrn_reflns_theta_max 25.00
_diffrn_reflns_theta_min 2.39
_exptl_absorpt_coefficient_mu 0.970
_exptl_absorpt_correction_T_max 0.9264
_exptl_absorpt_correction_T_min 0.8682
_exptl_absorpt_correction_type multi-scan
_exptl_absorpt_process_details 'SADABS (Bruker, 2008)'
_exptl_crystal_colour pale-yellow
_exptl_crystal_density_diffrn 1.392
_exptl_crystal_density_method 'not measured'
_exptl_crystal_description block
_exptl_crystal_F_000 1144
_exptl_crystal_size_max 0.15
_exptl_crystal_size_mid 0.12
_exptl_crystal_size_min 0.08
_refine_diff_density_max 0.849
_refine_diff_density_min -0.645
_refine_diff_density_rms 0.081
_refine_ls_extinction_method none
_refine_ls_goodness_of_fit_ref 1.072
_refine_ls_hydrogen_treatment constr
_refine_ls_matrix_type full
_refine_ls_number_parameters 343
_refine_ls_number_reflns 4683
_refine_ls_number_restraints 0
_refine_ls_restrained_S_all 1.072
_refine_ls_R_factor_all 0.0553
_refine_ls_R_factor_gt 0.0441
_refine_ls_shift/su_max 0.001
_refine_ls_shift/su_mean 0.000
_refine_ls_structure_factor_coef Fsqd
_refine_ls_weighting_details 'calc w=1/[\s^2^(Fo^2^)+(0.0831P)^2^+1.4952P] where P=(Fo^2^+2Fc^2^)/3'
_refine_ls_weighting_scheme calc
_refine_ls_wR_factor_gt 0.1281
_refine_ls_wR_factor_ref 0.1371
_reflns_number_gt 3840
_reflns_number_total 4683
_reflns_threshold_expression >2sigma(I)
_cod_data_source_file cg3017358_si_002.cif
_cod_data_source_block p3
_cod_depositor_comments
;
The following automatic conversions were performed:

'_symmetry_cell_setting' value 'Monoclinic' changed to 'monoclinic'
according to /home/saulius/struct/CIF-dictionaries/cif_core.dic
dictionary named 'cif_core.dic' version 2.4.2 from 2011-04-26.

Automatic conversion script
Id: cif_fix_values 1891 2012-01-12 08:04:46Z andrius 
;
_cod_original_sg_symbol_H-M 'P2(1)/c   '
_cod_original_formula_sum 'C25 H20 N6 O5.50 Zn'
_cod_database_code 4507532

loop_
_symmetry_equiv_pos_as_xyz
'x, y, z'
'-x, y+1/2, -z+1/2'
'-x, -y, -z'
'x, -y-1/2, z-1/2'

loop_
_atom_site_label
_atom_site_type_symbol
_atom_site_fract_x
_atom_site_fract_y
_atom_site_fract_z
_atom_site_U_iso_or_equiv
_atom_site_adp_type
_atom_site_occupancy
_atom_site_symmetry_multiplicity
_atom_site_calc_flag
_atom_site_refinement_flags
Zn1 Zn 0.35901(4) 0.276301(16) -0.04146(2) 0.03056(15) Uani 1 1 d .
C1 C 0.4496(4) 0.36034(15) 0.1143(2) 0.0370(7) Uani 1 1 d .
H1 H 0.5089 0.3858 0.0803 0.044 Uiso 1 1 calc R
C2 C 0.2983(5) 0.28621(18) 0.1544(2) 0.0499(10) Uani 1 1 d .
H2 H 0.2326 0.2506 0.1523 0.060 Uiso 1 1 calc R
C3 C 0.3427(5) 0.32156(18) 0.2274(2) 0.0505(10) Uani 1 1 d .
H3 H 0.3139 0.3151 0.2844 0.061 Uiso 1 1 calc R
C4 C 0.5204(4) 0.41802(14) 0.2569(2) 0.0331(7) Uani 1 1 d .
C5 C 0.5694(4) 0.47318(15) 0.2160(2) 0.0371(7) Uani 1 1 d .
H5 H 0.5477 0.4792 0.1545 0.045 Uiso 1 1 calc R
C6 C 0.6513(4) 0.51866(14) 0.2699(2) 0.0362(7) Uani 1 1 d .
C7 C 0.6834(4) 0.51166(14) 0.3611(2) 0.0382(8) Uani 1 1 d .
H7 H 0.7367 0.5435 0.3961 0.046 Uiso 1 1 calc R
C8 C 0.6341(4) 0.45574(15) 0.3999(2) 0.0347(7) Uani 1 1 d .
C9 C 0.5536(4) 0.40834(14) 0.3482(2) 0.0343(7) Uani 1 1 d .
H9 H 0.5225 0.3708 0.3745 0.041 Uiso 1 1 calc R
C10 C 0.6273(4) 0.60679(15) 0.1582(2) 0.0405(8) Uani 1 1 d .
H10 H 0.5314 0.5939 0.1278 0.049 Uiso 1 1 calc R
C11 C 0.8396(4) 0.65989(17) 0.1987(2) 0.0444(8) Uani 1 1 d .
H11 H 0.9176 0.6911 0.2008 0.053 Uiso 1 1 calc R
C12 C 0.8395(5) 0.60965(18) 0.2547(2) 0.0497(9) Uani 1 1 d .
H12 H 0.9165 0.5997 0.3018 0.060 Uiso 1 1 calc R
C13 C 0.7758(8) 0.4809(3) 0.5483(3) 0.094(2) Uani 1 1 d .
H13 H 0.8327 0.5146 0.5276 0.112 Uiso 1 1 calc R
C14 C 0.6896(6) 0.4121(2) 0.6309(3) 0.0684(13) Uani 1 1 d .
H14 H 0.6734 0.3879 0.6809 0.082 Uiso 1 1 calc R
C15 C 0.6170(6) 0.4025(2) 0.5483(2) 0.0639(12) Uani 1 1 d .
H15 H 0.5429 0.3711 0.5302 0.077 Uiso 1 1 calc R
C16 C 0.1522(4) 0.16597(15) -0.0433(2) 0.0355(7) Uani 1 1 d .
C17 C 0.0123(5) 0.13002(18) -0.0936(3) 0.0543(10) Uani 1 1 d .
H17A H 0.0505 0.0901 -0.1161 0.065 Uiso 1 1 calc R
H17B H -0.0599 0.1190 -0.0510 0.065 Uiso 1 1 calc R
C18 C -0.0775(4) 0.16516(17) -0.1702(2) 0.0437(8) Uani 1 1 d .
C19 C -0.0727(5) 0.1437(2) -0.2583(3) 0.0655(12) Uani 1 1 d .
H19 H -0.0141 0.1073 -0.2676 0.079 Uiso 1 1 calc R
C20 C -0.1506(6) 0.1742(3) -0.3303(3) 0.0738(14) Uani 1 1 d .
H20 H -0.1478 0.1580 -0.3877 0.089 Uiso 1 1 calc R
C21 C -0.2336(5) 0.2293(3) -0.3175(3) 0.0681(13) Uani 1 1 d .
H21 H -0.2840 0.2515 -0.3665 0.082 Uiso 1 1 calc R
C22 C -0.2420(5) 0.2515(2) -0.2322(3) 0.0525(9) Uani 1 1 d .
H22 H -0.3012 0.2880 -0.2240 0.063 Uiso 1 1 calc R
C23 C -0.1640(4) 0.22050(17) -0.1582(2) 0.0403(8) Uani 1 1 d .
C24 C -0.1705(5) 0.2485(2) -0.0660(3) 0.0557(10) Uani 1 1 d .
H24A H -0.0912 0.2818 -0.0552 0.067 Uiso 1 1 calc R
H24B H -0.1458 0.2151 -0.0215 0.067 Uiso 1 1 calc R
C25 C -0.3298(4) 0.27673(18) -0.0551(2) 0.0419(8) Uani 1 1 d .
N1 N 0.3645(3) 0.31057(13) 0.08279(17) 0.0372(6) Uani 1 1 d .
N2 N 0.4391(3) 0.36926(12) 0.20201(17) 0.0353(6) Uani 1 1 d .
N3 N 0.7062(3) 0.65787(12) 0.13770(18) 0.0372(6) Uani 1 1 d .
N4 N 0.7040(3) 0.57574(13) 0.22919(18) 0.0395(7) Uani 1 1 d .
N5 N 0.6722(3) 0.44698(12) 0.49742(18) 0.0367(6) Uani 1 1 d .
N6 N 0.7902(6) 0.4621(2) 0.6310(3) 0.0907(15) Uani 1 1 d .
O1 O 0.1921(3) 0.21666(12) -0.08122(17) 0.0477(6) Uani 1 1 d .
O1W O 0.3349(14) 0.5102(4) 1.0039(5) 0.263(5) Uani 1 1 d .
O2 O 0.2174(4) 0.14475(14) 0.0260(2) 0.0738(10) Uani 1 1 d .
O2W O 0.0912(19) 0.5027(13) 0.0163(12) 0.317(14) Uani 0.50 1 d P
O3 O -0.3474(3) 0.33444(13) -0.04259(17) 0.0520(7) Uani 1 1 d .
O4 O -0.4425(3) 0.23579(12) -0.05864(17) 0.0463(6) Uani 1 1 d .

loop_
_atom_site_aniso_label
_atom_site_aniso_U_11
_atom_site_aniso_U_22
_atom_site_aniso_U_33
_atom_site_aniso_U_23
_atom_site_aniso_U_13
_atom_site_aniso_U_12
Zn1 0.0356(2) 0.0286(2) 0.0265(2) -0.00085(13) 0.00007(15) -0.00407(14)
C1 0.050(2) 0.0353(17) 0.0260(16) 0.0004(13) 0.0062(14) -0.0083(15)
C2 0.065(3) 0.047(2) 0.039(2) -0.0050(16) 0.0127(18) -0.0240(18)
C3 0.066(2) 0.054(2) 0.0328(18) -0.0047(16) 0.0143(17) -0.0244(19)
C4 0.0429(18) 0.0279(15) 0.0273(16) -0.0019(12) -0.0005(13) 0.0014(13)
C5 0.0491(19) 0.0334(17) 0.0279(16) 0.0008(13) 0.0002(14) -0.0007(14)
C6 0.0480(19) 0.0255(16) 0.0341(17) 0.0036(13) 0.0013(15) 0.0020(14)
C7 0.052(2) 0.0247(15) 0.0356(18) -0.0015(13) -0.0034(15) -0.0004(14)
C8 0.0460(19) 0.0320(16) 0.0248(15) -0.0007(12) -0.0009(13) 0.0075(14)
C9 0.0458(18) 0.0258(15) 0.0313(16) 0.0025(12) 0.0037(14) 0.0015(13)
C10 0.0457(19) 0.0346(18) 0.0378(18) 0.0053(14) -0.0077(15) -0.0060(15)
C11 0.047(2) 0.044(2) 0.0394(19) 0.0075(15) -0.0051(16) -0.0122(16)
C12 0.050(2) 0.051(2) 0.043(2) 0.0092(17) -0.0129(17) -0.0114(17)
C13 0.146(5) 0.083(4) 0.042(3) 0.015(2) -0.027(3) -0.050(4)
C14 0.107(4) 0.063(3) 0.032(2) 0.0098(19) 0.000(2) 0.005(3)
C15 0.093(3) 0.062(3) 0.035(2) 0.0041(18) -0.003(2) -0.018(2)
C16 0.0359(17) 0.0325(17) 0.0367(18) 0.0024(14) -0.0006(14) -0.0016(13)
C17 0.048(2) 0.041(2) 0.068(3) 0.0083(18) -0.0117(19) -0.0114(17)
C18 0.0315(17) 0.047(2) 0.050(2) -0.0017(16) -0.0055(15) -0.0115(15)
C19 0.056(3) 0.070(3) 0.068(3) -0.026(2) -0.005(2) 0.002(2)
C20 0.065(3) 0.113(4) 0.040(2) -0.022(2) -0.008(2) 0.005(3)
C21 0.058(3) 0.106(4) 0.037(2) 0.006(2) -0.005(2) 0.000(2)
C22 0.045(2) 0.068(2) 0.043(2) 0.0048(19) 0.0001(17) 0.0063(19)
C23 0.0300(17) 0.055(2) 0.0351(18) 0.0010(15) 0.0004(14) -0.0043(15)
C24 0.038(2) 0.085(3) 0.043(2) -0.009(2) -0.0012(16) 0.006(2)
C25 0.0385(19) 0.057(2) 0.0286(17) -0.0013(15) -0.0013(15) 0.0018(16)
N1 0.0438(16) 0.0368(15) 0.0308(14) -0.0024(12) 0.0042(12) -0.0067(12)
N2 0.0474(16) 0.0315(14) 0.0267(14) -0.0021(11) 0.0042(12) -0.0031(12)
N3 0.0451(16) 0.0322(14) 0.0327(14) 0.0043(11) -0.0014(12) -0.0052(12)
N4 0.0517(17) 0.0320(14) 0.0328(15) 0.0060(11) -0.0027(13) -0.0067(12)
N5 0.0458(16) 0.0253(13) 0.0381(15) -0.0036(11) 0.0007(12) 0.0034(12)
N6 0.141(4) 0.080(3) 0.043(2) 0.005(2) -0.023(2) -0.024(3)
O1 0.0490(15) 0.0486(15) 0.0419(14) 0.0115(11) -0.0092(11) -0.0207(11)
O1W 0.469(16) 0.175(7) 0.164(6) 0.007(6) 0.120(9) -0.050(9)
O2 0.089(2) 0.0576(18) 0.0647(19) 0.0253(15) -0.0299(17) -0.0149(16)
O2W 0.213(16) 0.50(3) 0.273(18) 0.23(2) 0.167(16) 0.21(2)
O3 0.0522(16) 0.0508(16) 0.0512(16) -0.0027(12) -0.0008(12) -0.0046(12)
O4 0.0418(14) 0.0449(14) 0.0522(16) -0.0035(11) 0.0057(12) 0.0033(11)

loop_
_atom_type_symbol
_atom_type_description
_atom_type_scat_dispersion_real
_atom_type_scat_dispersion_imag
_atom_type_scat_source
C C 0.0033 0.0016 'International Tables Vol C Tables 4.2.6.8 and 6.1.1.4'
H H 0.0000 0.0000 'International Tables Vol C Tables 4.2.6.8 and 6.1.1.4'
N N 0.0061 0.0033 'International Tables Vol C Tables 4.2.6.8 and 6.1.1.4'
O O 0.0106 0.0060 'International Tables Vol C Tables 4.2.6.8 and 6.1.1.4'
Zn Zn 0.2839 1.4301 'International Tables Vol C Tables 4.2.6.8 and 6.1.1.4'

loop_
_geom_angle_atom_site_label_1
_geom_angle_atom_site_label_2
_geom_angle_atom_site_label_3
_geom_angle
_geom_angle_site_symmetry_1
_geom_angle_site_symmetry_3
O1 Zn1 O4 107.85(11) . 1_655
O1 Zn1 N1 116.80(11) . .
O4 Zn1 N1 111.05(11) 1_655 .
O1 Zn1 N3 94.88(10) . 3_665
O4 Zn1 N3 111.64(11) 1_655 3_665
N1 Zn1 N3 113.61(11) . 3_665
N1 C1 N2 111.1(3) . .
N1 C1 H1 124.5 . .
N2 C1 H1 124.5 . .
C3 C2 N1 109.7(3) . .
C3 C2 H2 125.2 . .
N1 C2 H2 125.2 . .
C2 C3 N2 106.8(3) . .
C2 C3 H3 126.6 . .
N2 C3 H3 126.6 . .
C9 C4 C5 121.5(3) . .
C9 C4 N2 119.6(3) . .
C5 C4 N2 118.8(3) . .
C6 C5 C4 117.8(3) . .
C6 C5 H5 121.1 . .
C4 C5 H5 121.1 . .
C7 C6 C5 122.6(3) . .
C7 C6 N4 118.7(3) . .
C5 C6 N4 118.8(3) . .
C6 C7 C8 118.3(3) . .
C6 C7 H7 120.9 . .
C8 C7 H7 120.9 . .
C9 C8 C7 121.1(3) . .
C9 C8 N5 120.2(3) . .
C7 C8 N5 118.6(3) . .
C4 C9 C8 118.7(3) . .
C4 C9 H9 120.7 . .
C8 C9 H9 120.7 . .
N3 C10 N4 111.0(3) . .
N3 C10 H10 124.5 . .
N4 C10 H10 124.5 . .
C12 C11 N3 109.3(3) . .
C12 C11 H11 125.4 . .
N3 C11 H11 125.4 . .
C11 C12 N4 106.9(3) . .
C11 C12 H12 126.5 . .
N4 C12 H12 126.5 . .
N6 C13 N5 112.1(4) . .
N6 C13 H13 123.9 . .
N5 C13 H13 123.9 . .
C15 C14 N6 109.9(4) . .
C15 C14 H14 125.0 . .
N6 C14 H14 125.0 . .
N5 C15 C14 106.0(4) . .
N5 C15 H15 127.0 . .
C14 C15 H15 127.0 . .
O2 C16 O1 125.0(3) . .
O2 C16 C17 120.0(3) . .
O1 C16 C17 115.1(3) . .
C18 C17 C16 116.0(3) . .
C18 C17 H17A 108.3 . .
C16 C17 H17A 108.3 . .
C18 C17 H17B 108.3 . .
C16 C17 H17B 108.3 . .
H17A C17 H17B 107.4 . .
C23 C18 C19 117.5(3) . .
C23 C18 C17 122.4(3) . .
C19 C18 C17 120.0(4) . .
C20 C19 C18 122.4(4) . .
C20 C19 H19 118.8 . .
C18 C19 H19 118.8 . .
C19 C20 C21 119.3(4) . .
C19 C20 H20 120.3 . .
C21 C20 H20 120.3 . .
C22 C21 C20 119.9(4) . .
C22 C21 H21 120.0 . .
C20 C21 H21 120.0 . .
C21 C22 C23 121.2(4) . .
C21 C22 H22 119.4 . .
C23 C22 H22 119.4 . .
C22 C23 C18 119.5(3) . .
C22 C23 C24 119.3(4) . .
C18 C23 C24 121.2(3) . .
C23 C24 C25 112.6(3) . .
C23 C24 H24A 109.1 . .
C25 C24 H24A 109.1 . .
C23 C24 H24B 109.1 . .
C25 C24 H24B 109.1 . .
H24A C24 H24B 107.8 . .
O3 C25 O4 123.3(3) . .
O3 C25 C24 121.7(4) . .
O4 C25 C24 114.9(3) . .
C1 N1 C2 105.8(3) . .
C1 N1 Zn1 124.4(2) . .
C2 N1 Zn1 129.6(2) . .
C1 N2 C3 106.7(3) . .
C1 N2 C4 125.2(3) . .
C3 N2 C4 128.1(3) . .
C10 N3 C11 106.1(3) . .
C10 N3 Zn1 127.6(2) . 3_665
C11 N3 Zn1 126.2(2) . 3_665
C10 N4 C12 106.8(3) . .
C10 N4 C6 125.9(3) . .
C12 N4 C6 127.3(3) . .
C13 N5 C15 107.7(3) . .
C13 N5 C8 124.6(3) . .
C15 N5 C8 127.6(3) . .
C13 N6 C14 104.2(4) . .
C16 O1 Zn1 128.8(2) . .
C25 O4 Zn1 111.9(2) . 1_455

loop_
_geom_bond_atom_site_label_1
_geom_bond_atom_site_label_2
_geom_bond_distance
_geom_bond_site_symmetry_2
Zn1 O1 1.933(2) .
Zn1 O4 1.944(3) 1_655
Zn1 N1 1.995(3) .
Zn1 N3 2.021(3) 3_665
C1 N1 1.321(4) .
C1 N2 1.346(4) .
C1 H1 0.9300 .
C2 C3 1.338(5) .
C2 N1 1.374(4) .
C2 H2 0.9300 .
C3 N2 1.376(4) .
C3 H3 0.9300 .
C4 C9 1.383(4) .
C4 C5 1.391(4) .
C4 N2 1.434(4) .
C5 C6 1.381(4) .
C5 H5 0.9300 .
C6 C7 1.372(4) .
C6 N4 1.435(4) .
C7 C8 1.391(5) .
C7 H7 0.9300 .
C8 C9 1.386(4) .
C8 N5 1.474(4) .
C9 H9 0.9300 .
C10 N3 1.317(4) .
C10 N4 1.348(4) .
C10 H10 0.9300 .
C11 C12 1.343(5) .
C11 N3 1.375(4) .
C11 H11 0.9300 .
C12 N4 1.373(4) .
C12 H12 0.9300 .
C13 N6 1.295(6) .
C13 N5 1.306(5) .
C13 H13 0.9300 .
C14 C15 1.333(6) .
C14 N6 1.352(6) .
C14 H14 0.9300 .
C15 N5 1.325(5) .
C15 H15 0.9300 .
C16 O2 1.204(4) .
C16 O1 1.266(4) .
C16 C17 1.531(5) .
C17 C18 1.496(5) .
C17 H17A 0.9700 .
C17 H17B 0.9700 .
C18 C23 1.394(5) .
C18 C19 1.403(6) .
C19 C20 1.358(6) .
C19 H19 0.9300 .
C20 C21 1.376(7) .
C20 H20 0.9300 .
C21 C22 1.373(6) .
C21 H21 0.9300 .
C22 C23 1.385(5) .
C22 H22 0.9300 .
C23 C24 1.511(5) .
C24 C25 1.513(5) .
C24 H24A 0.9700 .
C24 H24B 0.9700 .
C25 O3 1.228(4) .
C25 O4 1.285(4) .
N3 Zn1 2.021(3) 3_665
O2W O2W 1.58(4) 3_565
O4 Zn1 1.944(3) 1_455
